data_2237798
loop_
_publ_author_name
'Kannan, Piskala Subburaman'
'Kathirvelan, Devaraj'
'Reddy, Boreddy Siva Rami'
'Govindan, Elumalai'
'SubbiahPandi, Arunachalathevar'

_publ_section_title
;
 6'-(1,3-Diphenyl-1<i>H</i>-pyrazol-4-yl)-7'-(1<i>H</i>-indol-3-ylcarbonyl)-2-oxo-1-(prop-2-en-1-yl)-5',6',7',7a'-tetrahydro-1'<i>H</i>-spiro[indoline-3,5'-pyrrolo[1,2-<i>c</i>][1,3]thiazole]-7'-carbonitrile
;
_journal_coeditor_code CV5404
_journal_issue 6
_journal_name_full 'Acta Crystallographica Section E'
_journal_page_first o857
_journal_page_last o858
_journal_paper_doi 10.1107/S1600536813011513
_journal_volume 69
_journal_year 2013
_chemical_formula_iupac 'C41 H32 N6 O2 S'
_chemical_formula_moiety 'C41 H32 N6 O2 S'
_chemical_formula_sum 'C41 H32 N6 O2 S'
_chemical_formula_weight 672.80
_chemical_name_systematic
6'-(1,3-Diphenyl-1<i>H</i>-pyrazol-4-yl)-7'-(1<i>H</i>-indol-3-ylcarbonyl)-2-oxo-1-(prop-2-en-1-yl)-5',6',7',7a'-tetrahydro-1'<i>H</i>-spiro[indoline-3,5'-pyrrolo[1,2-<i>c</i>][1,3]thiazole]-7'-carbonitrile
_space_group_IT_number 14
_symmetry_cell_setting monoclinic
_symmetry_space_group_name_Hall '-P 2yn'
_symmetry_space_group_name_H-M 'P 1 21/n 1'
_atom_sites_solution_hydrogens geom
_atom_sites_solution_primary direct
_atom_sites_solution_secondary difmap
_audit_creation_method SHELXL-97
_cell_angle_alpha 90.00
_cell_angle_beta 105.485(4)
_cell_angle_gamma 90.00
_cell_formula_units_Z 4
_cell_length_a 10.7396(10)
_cell_length_b 16.3471(14)
_cell_length_c 20.112(2)
_cell_measurement_reflns_used 5983
_cell_measurement_temperature 293(2)
_cell_measurement_theta_max 25.00
_cell_measurement_theta_min 1.63
_cell_volume 3402.7(6)
_computing_cell_refinement 'SAINT (Bruker, 2008)'
_computing_data_collection 'APEX2 (Bruker, 2008)'
_computing_data_reduction 'SAINT (Bruker, 2008)'
_computing_molecular_graphics 'ORTEP-3 for Windows (Farrugia, 2012)'
_computing_publication_material 'SHELXL97 (Sheldrick, 2008) and PLATON (Spek, 2009)'
_computing_structure_refinement 'SHELXL97 (Sheldrick, 2008)'
_computing_structure_solution 'SHELXS97 (Sheldrick, 2008)'
_diffrn_ambient_temperature 293(2)
_diffrn_measured_fraction_theta_full 1.000
_diffrn_measured_fraction_theta_max 1.000
_diffrn_measurement_device_type 'Bruker SMART APEXII area-detector'
_diffrn_measurement_method '\w and \f scans'
_diffrn_radiation_monochromator graphite
_diffrn_radiation_source 'fine-focus sealed tube'
_diffrn_radiation_type MoK\a
_diffrn_radiation_wavelength 0.71073
_diffrn_reflns_av_R_equivalents 0.0491
_diffrn_reflns_av_sigmaI/netI 0.0498
_diffrn_reflns_limit_h_max 12
_diffrn_reflns_limit_h_min -12
_diffrn_reflns_limit_k_max 19
_diffrn_reflns_limit_k_min -19
_diffrn_reflns_limit_l_max 23
_diffrn_reflns_limit_l_min -23
_diffrn_reflns_number 25634
_diffrn_reflns_theta_full 25.00
_diffrn_reflns_theta_max 25.00
_diffrn_reflns_theta_min 1.63
_exptl_absorpt_coefficient_mu 0.142
_exptl_absorpt_correction_T_max 0.972
_exptl_absorpt_correction_T_min 0.958
_exptl_absorpt_correction_type multi-scan
_exptl_absorpt_process_details '(<i>SADABS</i>; Bruker, 2008)'
_exptl_crystal_colour colourless
_exptl_crystal_density_diffrn 1.313
_exptl_crystal_density_method 'not measured'
_exptl_crystal_description block
_exptl_crystal_F_000 1408
_exptl_crystal_size_max 0.30
_exptl_crystal_size_mid 0.25
_exptl_crystal_size_min 0.20
_refine_diff_density_max 0.401
_refine_diff_density_min -0.295
_refine_ls_extinction_method none
_refine_ls_goodness_of_fit_ref 1.063
_refine_ls_hydrogen_treatment mixed
_refine_ls_matrix_type full
_refine_ls_number_parameters 483
_refine_ls_number_reflns 5983
_refine_ls_number_restraints 48
_refine_ls_restrained_S_all 1.100
_refine_ls_R_factor_all 0.1125
_refine_ls_R_factor_gt 0.0488
_refine_ls_shift/su_max 0.000
_refine_ls_shift/su_mean 0.000
_refine_ls_structure_factor_coef Fsqd
_refine_ls_weighting_details 'calc w=1/[\s^2^(Fo^2^)+(0.0428P)^2^+2.1778P] where P=(Fo^2^+2Fc^2^)/3'
_refine_ls_weighting_scheme calc
_refine_ls_wR_factor_gt 0.1055
_refine_ls_wR_factor_ref 0.1463
_reflns_number_gt 3281
_reflns_number_total 5983
_reflns_threshold_expression I>2sigma(I)
_cod_data_source_file cv5404.cif
_cod_data_source_block I
_cod_original_sg_symbol_H-M 'P 21/n'
_cod_database_code 2237798
_cod_database_fobs_code 2237798

loop_
_symmetry_equiv_pos_as_xyz
'x, y, z'
'-x+1/2, y+1/2, -z+1/2'
'-x, -y, -z'
'x-1/2, -y-1/2, z-1/2'

loop_
_atom_site_type_symbol
_atom_site_label
_atom_site_fract_x
_atom_site_fract_y
_atom_site_fract_z
_atom_site_U_iso_or_equiv
_atom_site_adp_type
_atom_site_calc_flag
_atom_site_refinement_flags
_atom_site_occupancy
_atom_site_symmetry_multiplicity
_atom_site_disorder_assembly
_atom_site_disorder_group
C C1 0.4320(3) 0.18987(19) 0.66619(17) 0.0547(8) Uani d . 1 1 . .
C C2 0.5399(4) 0.1990(2) 0.6438(2) 0.0728(11) Uani d . 1 1 . .
H H2 0.5475 0.1718 0.6045 0.087 Uiso calc R 1 1 . .
C C3 0.6388(4) 0.2494(3) 0.6804(3) 0.0938(14) Uani d . 1 1 . .
H H3 0.7128 0.2561 0.6653 0.113 Uiso calc R 1 1 . .
C C4 0.6281(5) 0.2889(3) 0.7378(3) 0.0995(15) Uani d . 1 1 . .
H H4 0.6957 0.3221 0.7617 0.119 Uiso calc R 1 1 . .
C C5 0.5211(4) 0.2813(3) 0.7615(2) 0.0883(13) Uani d . 1 1 . .
H H5 0.5141 0.3087 0.8009 0.106 Uiso calc R 1 1 . .
C C6 0.4237(4) 0.2312(2) 0.72452(19) 0.0652(10) Uani d . 1 1 A .
C C7 0.2358(3) 0.1605(2) 0.69221(17) 0.0563(9) Uani d . 1 1 A .
C C8 0.3155(3) 0.13548(19) 0.64258(15) 0.0486(8) Uani d . 1 1 . .
C C9 0.2343(4) 0.2121(2) 0.53083(18) 0.0754(11) Uani d . 1 1 . .
H H10A 0.2792 0.2563 0.5597 0.090 Uiso calc R 1 1 . .
H H10B 0.1472 0.2301 0.5084 0.090 Uiso calc R 1 1 . .
C C10 0.3350(3) 0.0798(2) 0.49222(17) 0.0665(10) Uani d . 1 1 . .
H H11A 0.3173 0.0440 0.4523 0.080 Uiso calc R 1 1 . .
H H11B 0.4214 0.0687 0.5209 0.080 Uiso calc R 1 1 . .
C C11 0.2359(3) 0.06800(19) 0.53247(14) 0.0497(8) Uani d . 1 1 . .
H H12 0.1510 0.0583 0.5003 0.060 Uiso calc R 1 1 . .
C C12 0.2648(3) -0.00061(18) 0.58780(14) 0.0444(7) Uani d . 1 1 . .
C C13 0.3580(3) 0.04386(17) 0.64941(13) 0.0435(7) Uani d . 1 1 . .
H H14 0.4431 0.0424 0.6402 0.052 Uiso calc R 1 1 . .
C C14 0.3774(3) 0.00947(18) 0.72085(14) 0.0458(7) Uani d . 1 1 . .
C C15 0.2870(3) -0.01129(19) 0.75412(15) 0.0507(8) Uani d . 1 1 . .
H H16 0.1981 -0.0129 0.7348 0.061 Uiso calc R 1 1 . .
C C16 0.4967(3) 0.00417(19) 0.77203(15) 0.0474(8) Uani d . 1 1 . .
C C17 0.2943(3) -0.04999(18) 0.87456(15) 0.0488(8) Uani d . 1 1 . .
C C18 0.1634(3) -0.0618(2) 0.86197(17) 0.0664(10) Uani d . 1 1 . .
H H19 0.1106 -0.0585 0.8171 0.080 Uiso calc R 1 1 . .
C C19 0.1106(4) -0.0784(2) 0.9156(2) 0.0737(11) Uani d . 1 1 . .
H H20 0.0219 -0.0861 0.9070 0.088 Uiso calc R 1 1 . .
C C20 0.1878(4) -0.0837(2) 0.98147(19) 0.0699(10) Uani d . 1 1 . .
H H21 0.1520 -0.0946 1.0179 0.084 Uiso calc R 1 1 . .
C C21 0.3172(4) -0.0731(2) 0.99347(17) 0.0690(10) Uani d . 1 1 . .
H H22 0.3698 -0.0770 1.0383 0.083 Uiso calc R 1 1 . .
C C22 0.3720(3) -0.0566(2) 0.94067(15) 0.0583(9) Uani d . 1 1 . .
H H23 0.4609 -0.0499 0.9496 0.070 Uiso calc R 1 1 . .
C C23 0.6270(3) 0.0243(2) 0.76733(16) 0.0555(9) Uani d . 1 1 . .
C C24 0.7013(4) 0.0793(3) 0.81318(19) 0.0784(11) Uani d . 1 1 . .
H H25 0.6691 0.1022 0.8475 0.094 Uiso calc R 1 1 . .
C C25 0.8227(4) 0.1005(3) 0.8086(2) 0.0993(15) Uani d . 1 1 . .
H H26 0.8719 0.1377 0.8398 0.119 Uiso calc R 1 1 . .
C C26 0.8714(4) 0.0672(3) 0.7582(3) 0.0971(15) Uani d . 1 1 . .
H H27 0.9536 0.0815 0.7552 0.117 Uiso calc R 1 1 . .
C C27 0.7988(4) 0.0127(3) 0.7123(2) 0.0863(13) Uani d . 1 1 . .
H H28 0.8314 -0.0096 0.6778 0.104 Uiso calc R 1 1 . .
C C28 0.6776(3) -0.0092(2) 0.71694(18) 0.0686(10) Uani d . 1 1 . .
H H29 0.6292 -0.0468 0.6859 0.082 Uiso calc R 1 1 . .
C C29 0.3280(3) -0.07809(19) 0.56533(15) 0.0512(8) Uani d . 1 1 . .
C C30 0.2501(3) -0.12852(19) 0.51135(16) 0.0517(8) Uani d . 1 1 . .
C C31 0.1356(3) -0.1070(2) 0.46489(17) 0.0636(9) Uani d . 1 1 . .
H H32 0.0976 -0.0556 0.4623 0.076 Uiso calc R 1 1 . .
C C32 0.2721(3) -0.21251(19) 0.49676(16) 0.0519(8) Uani d . 1 1 . .
C C33 0.3645(3) -0.2707(2) 0.5256(2) 0.0683(10) Uani d . 1 1 . .
H H38 0.4361 -0.2570 0.5614 0.082 Uiso calc R 1 1 . .
C C34 0.3477(4) -0.3495(2) 0.5000(3) 0.0857(12) Uani d . 1 1 . .
H H37 0.4091 -0.3891 0.5190 0.103 Uiso calc R 1 1 . .
C C35 0.2419(5) -0.3710(3) 0.4468(3) 0.0896(13) Uani d . 1 1 . .
H H36 0.2336 -0.4247 0.4312 0.108 Uiso calc R 1 1 . .
C C36 0.1504(4) -0.3159(2) 0.4171(2) 0.0781(11) Uani d . 1 1 . .
H H35 0.0799 -0.3304 0.3809 0.094 Uiso calc R 1 1 . .
C C37 0.1658(3) -0.2367(2) 0.44285(18) 0.0609(9) Uani d . 1 1 . .
C C38 0.1446(3) -0.02590(19) 0.60293(14) 0.0464(8) Uani d . 1 1 . .
N N1 0.2303(2) 0.14115(16) 0.57223(13) 0.0539(7) Uani d . 1 1 . .
N N2 0.0520(3) -0.04893(18) 0.61364(14) 0.0620(8) Uani d . 1 1 . .
N N3 0.3494(2) -0.02919(15) 0.82025(12) 0.0496(6) Uani d . 1 1 . .
N N4 0.4784(2) -0.01928(16) 0.83205(12) 0.0532(7) Uani d . 1 1 . .
N N5 0.0868(3) -0.1700(2) 0.42411(16) 0.0692(9) Uani d . 1 1 . .
N N6 0.3063(3) 0.2139(2) 0.73847(15) 0.0736(9) Uani d D 1 1 . .
O O1 0.1263(2) 0.13763(15) 0.68978(12) 0.0691(7) Uani d . 1 1 . .
O O2 0.4379(2) -0.09462(15) 0.59576(13) 0.0772(8) Uani d . 1 1 . .
S S1 0.31860(13) 0.18539(7) 0.46628(6) 0.0945(4) Uani d . 1 1 . .
C C39 0.2629(10) 0.2521(5) 0.7937(4) 0.107(3) Uani d PDU 0.805(6) 1 A 1
H H39A 0.1693 0.2519 0.7825 0.128 Uiso calc PR 0.805(6) 1 A 1
H H39B 0.2925 0.3084 0.7999 0.128 Uiso calc PR 0.805(6) 1 A 1
C C40 0.3168(9) 0.2052(6) 0.8568(3) 0.152(4) Uani d PDU 0.805(6) 1 A 1
H H40 0.2549 0.1675 0.8617 0.183 Uiso calc PR 0.805(6) 1 A 1
C C41 0.4063(9) 0.1972(8) 0.9026(6) 0.229(6) Uani d PDU 0.805(6) 1 A 1
H H41A 0.4784 0.2301 0.9063 0.275 Uiso calc PR 0.805(6) 1 A 1
H H41B 0.4066 0.1578 0.9360 0.275 Uiso calc PR 0.805(6) 1 A 1
C C39' 0.263(5) 0.227(3) 0.8005(14) 0.125(8) Uani d PDU 0.195(6) 1 A 2
H H39C 0.3337 0.2456 0.8381 0.150 Uiso calc PR 0.195(6) 1 A 2
H H39D 0.2294 0.1763 0.8143 0.150 Uiso calc PR 0.195(6) 1 A 2
C C40' 0.161(3) 0.2890(18) 0.7835(14) 0.113(7) Uani d PDU 0.195(6) 1 A 2
H H40' 0.1931 0.3408 0.7790 0.136 Uiso calc PR 0.195(6) 1 A 2
C C41' 0.035(3) 0.2896(15) 0.7732(13) 0.119(9) Uani d PDU 0.195(6) 1 A 2
H H41C -0.0086 0.2413 0.7763 0.143 Uiso calc PR 0.195(6) 1 A 2
H H41D -0.0104 0.3384 0.7627 0.143 Uiso calc PR 0.195(6) 1 A 2
H H5A 0.010(4) -0.166(2) 0.390(2) 0.103(15) Uiso d . 1 1 . .

loop_
_atom_site_aniso_label
_atom_site_aniso_U_11
_atom_site_aniso_U_22
_atom_site_aniso_U_33
_atom_site_aniso_U_12
_atom_site_aniso_U_13
_atom_site_aniso_U_23
C1 0.054(2) 0.049(2) 0.059(2) -0.0032(16) 0.0118(17) 0.0035(17)
C2 0.072(3) 0.072(3) 0.074(2) -0.016(2) 0.019(2) 0.005(2)
C3 0.077(3) 0.094(3) 0.108(4) -0.031(3) 0.021(3) 0.008(3)
C4 0.080(3) 0.083(3) 0.123(4) -0.029(3) 0.006(3) -0.013(3)
C5 0.084(3) 0.076(3) 0.094(3) -0.008(2) 0.006(3) -0.024(2)
C6 0.058(2) 0.057(2) 0.073(2) 0.0010(18) 0.0041(19) -0.011(2)
C7 0.050(2) 0.061(2) 0.054(2) 0.0093(18) 0.0082(17) -0.0019(17)
C8 0.0474(18) 0.0513(19) 0.0440(17) -0.0004(15) 0.0069(15) -0.0005(15)
C9 0.094(3) 0.061(2) 0.062(2) 0.003(2) 0.006(2) 0.0136(19)
C10 0.076(2) 0.075(2) 0.052(2) -0.003(2) 0.0224(18) 0.0053(18)
C11 0.0509(19) 0.057(2) 0.0380(16) 0.0000(15) 0.0054(14) 0.0006(15)
C12 0.0410(18) 0.0521(19) 0.0380(16) 0.0016(14) 0.0067(13) 0.0011(14)
C13 0.0393(17) 0.0503(19) 0.0387(16) 0.0010(14) 0.0068(13) 0.0010(14)
C14 0.0447(18) 0.0496(19) 0.0408(16) -0.0011(15) 0.0071(14) 0.0004(14)
C15 0.0448(18) 0.061(2) 0.0414(17) -0.0014(16) 0.0035(14) 0.0038(16)
C16 0.0428(18) 0.058(2) 0.0402(17) 0.0016(15) 0.0080(14) 0.0072(15)
C17 0.055(2) 0.0459(19) 0.0473(18) -0.0052(15) 0.0164(16) 0.0009(15)
C18 0.056(2) 0.089(3) 0.052(2) -0.0110(19) 0.0126(17) 0.0085(19)
C19 0.067(2) 0.088(3) 0.073(3) -0.015(2) 0.031(2) 0.004(2)
C20 0.086(3) 0.076(3) 0.057(2) -0.014(2) 0.034(2) 0.002(2)
C21 0.076(3) 0.083(3) 0.048(2) -0.012(2) 0.0162(19) 0.0013(19)
C22 0.057(2) 0.071(2) 0.0456(19) -0.0082(17) 0.0118(16) 0.0005(17)
C23 0.0428(19) 0.075(2) 0.0446(18) 0.0009(17) 0.0035(15) 0.0145(18)
C24 0.060(2) 0.112(3) 0.060(2) -0.021(2) 0.0109(19) 0.002(2)
C25 0.063(3) 0.144(4) 0.085(3) -0.034(3) 0.009(2) 0.007(3)
C26 0.047(2) 0.144(4) 0.100(3) -0.005(3) 0.018(3) 0.034(3)
C27 0.057(3) 0.121(4) 0.084(3) 0.011(3) 0.025(2) 0.015(3)
C28 0.048(2) 0.088(3) 0.068(2) 0.0096(19) 0.0129(18) 0.004(2)
C29 0.048(2) 0.055(2) 0.0472(18) 0.0025(16) 0.0078(15) -0.0023(16)
C30 0.050(2) 0.052(2) 0.0503(19) 0.0031(16) 0.0086(16) -0.0018(16)
C31 0.065(2) 0.058(2) 0.060(2) 0.0074(18) 0.0022(18) -0.0090(19)
C32 0.0477(19) 0.049(2) 0.061(2) -0.0011(16) 0.0181(16) -0.0033(17)
C33 0.058(2) 0.058(2) 0.090(3) -0.0006(19) 0.021(2) 0.000(2)
C34 0.081(3) 0.054(3) 0.128(4) 0.005(2) 0.039(3) 0.001(3)
C35 0.098(4) 0.052(3) 0.124(4) -0.018(3) 0.041(3) -0.017(3)
C36 0.085(3) 0.065(3) 0.086(3) -0.022(2) 0.025(2) -0.016(2)
C37 0.061(2) 0.059(2) 0.064(2) -0.0093(19) 0.0185(18) -0.0118(19)
C38 0.046(2) 0.0482(19) 0.0394(17) 0.0018(16) 0.0014(14) 0.0014(14)
N1 0.0606(17) 0.0504(17) 0.0463(15) 0.0052(13) 0.0064(13) 0.0052(14)
N2 0.0504(18) 0.072(2) 0.0608(17) -0.0055(15) 0.0096(14) 0.0013(15)
N3 0.0464(16) 0.0569(16) 0.0442(15) -0.0036(13) 0.0098(12) 0.0047(13)
N4 0.0437(16) 0.0666(18) 0.0463(15) -0.0016(13) 0.0067(12) 0.0095(13)
N5 0.065(2) 0.070(2) 0.0615(19) -0.0029(18) -0.0039(16) -0.0120(17)
N6 0.062(2) 0.089(2) 0.067(2) 0.0041(17) 0.0126(16) -0.0324(18)
O1 0.0481(15) 0.0919(18) 0.0664(15) 0.0064(13) 0.0135(12) -0.0044(13)
O2 0.0530(15) 0.0819(18) 0.0825(17) 0.0177(13) -0.0065(13) -0.0255(14)
S1 0.1178(10) 0.0885(8) 0.0832(7) -0.0166(7) 0.0373(7) 0.0253(6)
C39 0.093(4) 0.115(6) 0.115(5) 0.011(5) 0.031(4) -0.059(4)
C40 0.152(7) 0.253(9) 0.067(4) -0.062(7) 0.054(4) -0.047(6)
C41 0.163(10) 0.305(14) 0.252(13) 0.092(9) 0.115(9) 0.137(11)
C39' 0.120(12) 0.159(14) 0.086(11) 0.000(12) 0.012(11) -0.050(12)
C40' 0.106(13) 0.118(13) 0.121(12) -0.002(12) 0.038(12) -0.032(11)
C41' 0.18(2) 0.067(15) 0.111(18) 0.011(16) 0.033(18) -0.005(13)

loop_
_atom_type_symbol
_atom_type_description
_atom_type_scat_dispersion_real
_atom_type_scat_dispersion_imag
_atom_type_scat_source
C C 0.0033 0.0016 'International Tables Vol C Tables 4.2.6.8 and 6.1.1.4'
H H 0.0000 0.0000 'International Tables Vol C Tables 4.2.6.8 and 6.1.1.4'
N N 0.0061 0.0033 'International Tables Vol C Tables 4.2.6.8 and 6.1.1.4'
O O 0.0106 0.0060 'International Tables Vol C Tables 4.2.6.8 and 6.1.1.4'
S S 0.1246 0.1234 'International Tables Vol C Tables 4.2.6.8 and 6.1.1.4'

loop_
_geom_angle_atom_site_label_1
_geom_angle_atom_site_label_2
_geom_angle_atom_site_label_3
_geom_angle
C2 C1 C6 118.9(3)
C2 C1 C8 132.2(3)
C6 C1 C8 108.7(3)
C1 C2 C3 119.3(4)
C1 C2 H2 120.4
C3 C2 H2 120.4
C4 C3 C2 120.5(4)
C4 C3 H3 119.7
C2 C3 H3 119.7
C3 C4 C5 121.7(4)
C3 C4 H4 119.1
C5 C4 H4 119.1
C4 C5 C6 117.1(4)
C4 C5 H5 121.5
C6 C5 H5 121.5
C1 C6 C5 122.5(4)
C1 C6 N6 109.9(3)
C5 C6 N6 127.6(4)
O1 C7 N6 125.5(3)
O1 C7 C8 126.2(3)
N6 C7 C8 108.3(3)
N1 C8 C1 121.2(3)
N1 C8 C7 107.4(2)
C1 C8 C7 101.5(3)
N1 C8 C13 103.7(2)
C1 C8 C13 109.9(2)
C7 C8 C13 113.5(2)
N1 C9 S1 108.5(2)
N1 C9 H10A 110.0
S1 C9 H10A 110.0
N1 C9 H10B 110.0
S1 C9 H10B 110.0
H10A C9 H10B 108.4
C11 C10 S1 104.4(2)
C11 C10 H11A 110.9
S1 C10 H11A 110.9
C11 C10 H11B 110.9
S1 C10 H11B 110.9
H11A C10 H11B 108.9
N1 C11 C10 109.2(3)
N1 C11 C12 103.3(2)
C10 C11 C12 116.2(3)
N1 C11 H12 109.3
C10 C11 H12 109.3
C12 C11 H12 109.3
C38 C12 C13 112.6(2)
C38 C12 C11 109.6(2)
C13 C12 C11 101.4(2)
C38 C12 C29 107.9(2)
C13 C12 C29 112.0(2)
C11 C12 C29 113.5(2)
C14 C13 C12 118.9(2)
C14 C13 C8 113.9(2)
C12 C13 C8 105.6(2)
C14 C13 H14 105.8
C12 C13 H14 105.8
C8 C13 H14 105.8
C15 C14 C16 104.7(3)
C15 C14 C13 128.9(3)
C16 C14 C13 125.8(3)
N3 C15 C14 107.8(3)
N3 C15 H16 126.1
C14 C15 H16 126.1
N4 C16 C14 110.7(3)
N4 C16 C23 119.9(3)
C14 C16 C23 129.4(3)
C22 C17 C18 119.7(3)
C22 C17 N3 119.7(3)
C18 C17 N3 120.6(3)
C17 C18 C19 120.0(3)
C17 C18 H19 120.0
C19 C18 H19 120.0
C20 C19 C18 120.2(4)
C20 C19 H20 119.9
C18 C19 H20 119.9
C21 C20 C19 119.5(3)
C21 C20 H21 120.2
C19 C20 H21 120.2
C20 C21 C22 121.2(3)
C20 C21 H22 119.4
C22 C21 H22 119.4
C21 C22 C17 119.4(3)
C21 C22 H23 120.3
C17 C22 H23 120.3
C24 C23 C28 118.5(3)
C24 C23 C16 119.7(3)
C28 C23 C16 121.8(3)
C25 C24 C23 120.6(4)
C25 C24 H25 119.7
C23 C24 H25 119.7
C26 C25 C24 120.3(4)
C26 C25 H26 119.9
C24 C25 H26 119.9
C27 C26 C25 119.8(4)
C27 C26 H27 120.1
C25 C26 H27 120.1
C26 C27 C28 120.2(4)
C26 C27 H28 119.9
C28 C27 H28 119.9
C27 C28 C23 120.7(4)
C27 C28 H29 119.7
C23 C28 H29 119.7
O2 C29 C30 123.2(3)
O2 C29 C12 118.5(3)
C30 C29 C12 118.2(3)
C31 C30 C32 105.7(3)
C31 C30 C29 126.8(3)
C32 C30 C29 127.4(3)
N5 C31 C30 110.7(3)
N5 C31 H32 124.6
C30 C31 H32 124.6
C33 C32 C37 118.2(3)
C33 C32 C30 135.2(3)
C37 C32 C30 106.4(3)
C34 C33 C32 118.5(4)
C34 C33 H38 120.8
C32 C33 H38 120.8
C35 C34 C33 121.6(4)
C35 C34 H37 119.2
C33 C34 H37 119.2
C36 C35 C34 121.7(4)
C36 C35 H36 119.2
C34 C35 H36 119.2
C35 C36 C37 117.1(4)
C35 C36 H35 121.4
C37 C36 H35 121.4
N5 C37 C36 129.5(4)
N5 C37 C32 107.7(3)
C36 C37 C32 122.9(4)
N2 C38 C12 177.0(3)
C9 N1 C11 109.6(2)
C9 N1 C8 120.2(3)
C11 N1 C8 111.9(2)
N4 N3 C15 111.3(2)
N4 N3 C17 120.9(2)
C15 N3 C17 127.7(3)
C16 N4 N3 105.5(2)
C31 N5 C37 109.4(3)
C31 N5 H5A 122(3)
C37 N5 H5A 129(3)
C7 N6 C6 111.3(3)
C7 N6 C39 124.7(6)
C6 N6 C39 124.0(6)
C7 N6 C39' 116(3)
C6 N6 C39' 131(2)
C39 N6 C39' 17(2)
C10 S1 C9 92.97(16)
N6 C39 C40 107.7(5)
N6 C39 H39A 110.2
C40 C39 H39A 110.2
N6 C39 H39B 110.2
C40 C39 H39B 110.2
H39A C39 H39B 108.5
C41 C40 C39 143.9(12)
C41 C40 H40 108.0
C39 C40 H40 108.0
C40 C41 H41A 120.0
C40 C41 H41B 120.0
H41A C41 H41B 120.0
N6 C39' C40' 107.0(19)
N6 C39' H39C 110.3
C40' C39' H39C 110.3
N6 C39' H39D 110.3
C40' C39' H39D 110.3
H39C C39' H39D 108.6
C41' C40' C39' 136(4)
C41' C40' H40' 112.1
C39' C40' H40' 112.1
C40' C41' H41C 120.0
C40' C41' H41D 120.0
H41C C41' H41D 120.0

loop_
_geom_bond_atom_site_label_1
_geom_bond_atom_site_label_2
_geom_bond_distance
C1 C2 1.358(5)
C1 C6 1.378(5)
C1 C8 1.505(4)
C2 C3 1.390(5)
C2 H2 0.9300
C3 C4 1.354(6)
C3 H3 0.9300
C4 C5 1.362(6)
C4 H4 0.9300
C5 C6 1.380(5)
C5 H5 0.9300
C6 N6 1.392(4)
C7 O1 1.222(4)
C7 N6 1.351(4)
C7 C8 1.533(4)
C8 N1 1.468(4)
C8 C13 1.561(4)
C9 N1 1.435(4)
C9 S1 1.823(4)
C9 H10A 0.9700
C9 H10B 0.9700
C10 C11 1.512(4)
C10 S1 1.798(4)
C10 H11A 0.9700
C10 H11B 0.9700
C11 N1 1.449(4)
C11 C12 1.552(4)
C11 H12 0.9800
C12 C38 1.462(4)
C12 C13 1.550(4)
C12 C29 1.560(4)
C13 C14 1.505(4)
C13 H14 0.9800
C14 C15 1.361(4)
C14 C16 1.416(4)
C15 N3 1.352(4)
C15 H16 0.9300
C16 N4 1.330(4)
C16 C23 1.465(4)
C17 C22 1.372(4)
C17 C18 1.373(4)
C17 N3 1.416(4)
C18 C19 1.374(4)
C18 H19 0.9300
C19 C20 1.365(5)
C19 H20 0.9300
C20 C21 1.357(5)
C20 H21 0.9300
C21 C22 1.371(4)
C21 H22 0.9300
C22 H23 0.9300
C23 C24 1.379(5)
C23 C28 1.384(5)
C24 C25 1.375(5)
C24 H25 0.9300
C25 C26 1.373(6)
C25 H26 0.9300
C26 C27 1.366(6)
C26 H27 0.9300
C27 C28 1.378(5)
C27 H28 0.9300
C28 H29 0.9300
C29 O2 1.207(3)
C29 C30 1.440(4)
C30 C31 1.376(4)
C30 C32 1.437(4)
C31 N5 1.333(4)
C31 H32 0.9300
C32 C33 1.385(4)
C32 C37 1.405(4)
C33 C34 1.381(5)
C33 H38 0.9300
C34 C35 1.381(6)
C34 H37 0.9300
C35 C36 1.349(5)
C35 H36 0.9300
C36 C37 1.388(5)
C36 H35 0.9300
C37 N5 1.372(5)
C38 N2 1.137(4)
N3 N4 1.352(3)
N5 H5A 0.92(4)
N6 C39 1.454(6)
N6 C39' 1.460(11)
C39 C40 1.465(8)
C39 H39A 0.9700
C39 H39B 0.9700
C40 C41 1.147(8)
C40 H40 0.9300
C41 H41A 0.9300
C41 H41B 0.9300
C39' C40' 1.466(11)
C39' H39C 0.9700
C39' H39D 0.9700
C40' C41' 1.307(10)
C40' H40' 0.9300
C41' H41C 0.9300
C41' H41D 0.9300

loop_
_geom_hbond_atom_site_label_D
_geom_hbond_atom_site_label_H
_geom_hbond_atom_site_label_A
_geom_hbond_site_symmetry_A
_geom_hbond_distance_DH
_geom_hbond_distance_HA
_geom_hbond_distance_DA
_geom_hbond_angle_DHA
N5 H5A O1 3_556 0.92(4) 1.92(4) 2.822(4) 166(3)

loop_
_geom_torsion_atom_site_label_1
_geom_torsion_atom_site_label_2
_geom_torsion_atom_site_label_3
_geom_torsion_atom_site_label_4
_geom_torsion
C6 C1 C2 C3 0.2(5)
C8 C1 C2 C3 -173.9(3)
C1 C2 C3 C4 0.2(6)
C2 C3 C4 C5 -0.4(7)
C3 C4 C5 C6 0.2(7)
C2 C1 C6 C5 -0.4(5)
C8 C1 C6 C5 175.0(3)
C2 C1 C6 N6 179.8(3)
C8 C1 C6 N6 -4.8(4)
C4 C5 C6 C1 0.2(6)
C4 C5 C6 N6 180.0(4)
C2 C1 C8 N1 -61.0(5)
C6 C1 C8 N1 124.4(3)
C2 C1 C8 C7 -179.6(4)
C6 C1 C8 C7 5.8(3)
C2 C1 C8 C13 60.0(4)
C6 C1 C8 C13 -114.6(3)
O1 C7 C8 N1 45.5(4)
N6 C7 C8 N1 -133.1(3)
O1 C7 C8 C1 173.6(3)
N6 C7 C8 C1 -5.0(3)
O1 C7 C8 C13 -68.6(4)
N6 C7 C8 C13 112.8(3)
S1 C10 C11 N1 -37.1(3)
S1 C10 C11 C12 -153.4(2)
N1 C11 C12 C38 82.0(3)
C10 C11 C12 C38 -158.4(3)
N1 C11 C12 C13 -37.1(3)
C10 C11 C12 C13 82.4(3)
N1 C11 C12 C29 -157.3(2)
C10 C11 C12 C29 -37.8(4)
C38 C12 C13 C14 43.6(4)
C11 C12 C13 C14 160.6(2)
C29 C12 C13 C14 -78.1(3)
C38 C12 C13 C8 -85.7(3)
C11 C12 C13 C8 31.3(3)
C29 C12 C13 C8 152.6(2)
N1 C8 C13 C14 -146.4(2)
C1 C8 C13 C14 82.7(3)
C7 C8 C13 C14 -30.1(3)
N1 C8 C13 C12 -14.1(3)
C1 C8 C13 C12 -145.1(2)
C7 C8 C13 C12 102.1(3)
C12 C13 C14 C15 -51.9(4)
C8 C13 C14 C15 73.5(4)
C12 C13 C14 C16 139.0(3)
C8 C13 C14 C16 -95.6(3)
C16 C14 C15 N3 -1.1(3)
C13 C14 C15 N3 -172.0(3)
C15 C14 C16 N4 0.7(4)
C13 C14 C16 N4 171.9(3)
C15 C14 C16 C23 -176.0(3)
C13 C14 C16 C23 -4.7(5)
C22 C17 C18 C19 1.3(5)
N3 C17 C18 C19 -177.2(3)
C17 C18 C19 C20 -0.4(6)
C18 C19 C20 C21 -0.5(6)
C19 C20 C21 C22 0.4(6)
C20 C21 C22 C17 0.6(5)
C18 C17 C22 C21 -1.4(5)
N3 C17 C22 C21 177.1(3)
N4 C16 C23 C24 -51.8(4)
C14 C16 C23 C24 124.6(4)
N4 C16 C23 C28 129.7(3)
C14 C16 C23 C28 -54.0(5)
C28 C23 C24 C25 0.2(6)
C16 C23 C24 C25 -178.4(4)
C23 C24 C25 C26 0.0(7)
C24 C25 C26 C27 0.1(7)
C25 C26 C27 C28 -0.5(7)
C26 C27 C28 C23 0.8(6)
C24 C23 C28 C27 -0.7(5)
C16 C23 C28 C27 177.9(3)
C38 C12 C29 O2 -125.3(3)
C13 C12 C29 O2 -0.9(4)
C11 C12 C29 O2 113.1(3)
C38 C12 C29 C30 51.9(3)
C13 C12 C29 C30 176.3(3)
C11 C12 C29 C30 -69.7(3)
O2 C29 C30 C31 -165.7(3)
C12 C29 C30 C31 17.3(5)
O2 C29 C30 C32 17.4(5)
C12 C29 C30 C32 -159.6(3)
C32 C30 C31 N5 0.2(4)
C29 C30 C31 N5 -177.2(3)
C31 C30 C32 C33 -176.8(4)
C29 C30 C32 C33 0.7(6)
C31 C30 C32 C37 -1.6(4)
C29 C30 C32 C37 175.9(3)
C37 C32 C33 C34 0.1(5)
C30 C32 C33 C34 174.8(4)
C32 C33 C34 C35 0.0(6)
C33 C34 C35 C36 0.5(7)
C34 C35 C36 C37 -0.9(6)
C35 C36 C37 N5 -177.8(4)
C35 C36 C37 C32 1.0(6)
C33 C32 C37 N5 178.5(3)
C30 C32 C37 N5 2.3(4)
C33 C32 C37 C36 -0.6(5)
C30 C32 C37 C36 -176.7(3)
C13 C12 C38 N2 -130(6)
C11 C12 C38 N2 118(6)
C29 C12 C38 N2 -6(6)
S1 C9 N1 C11 -26.7(3)
S1 C9 N1 C8 105.0(3)
C10 C11 N1 C9 42.3(3)
C12 C11 N1 C9 166.6(3)
C10 C11 N1 C8 -93.6(3)
C12 C11 N1 C8 30.7(3)
C1 C8 N1 C9 -17.2(4)
C7 C8 N1 C9 98.4(3)
C13 C8 N1 C9 -141.1(3)
C1 C8 N1 C11 113.4(3)
C7 C8 N1 C11 -131.0(3)
C13 C8 N1 C11 -10.5(3)
C14 C15 N3 N4 1.2(3)
C14 C15 N3 C17 176.7(3)
C22 C17 N3 N4 3.0(4)
C18 C17 N3 N4 -178.5(3)
C22 C17 N3 C15 -172.0(3)
C18 C17 N3 C15 6.4(5)
C14 C16 N4 N3 0.1(3)
C23 C16 N4 N3 177.1(3)
C15 N3 N4 C16 -0.8(3)
C17 N3 N4 C16 -176.6(3)
C30 C31 N5 C37 1.2(4)
C36 C37 N5 C31 176.7(4)
C32 C37 N5 C31 -2.2(4)
O1 C7 N6 C6 -176.1(3)
C8 C7 N6 C6 2.5(4)
O1 C7 N6 C39 0.8(6)
C8 C7 N6 C39 179.4(4)
O1 C7 N6 C39' 17.8(15)
C8 C7 N6 C39' -163.6(14)
C1 C6 N6 C7 1.4(4)
C5 C6 N6 C7 -178.3(4)
C1 C6 N6 C39 -175.5(5)
C5 C6 N6 C39 4.7(7)
C1 C6 N6 C39' 165(2)
C5 C6 N6 C39' -15(2)
C11 C10 S1 C9 18.3(3)
N1 C9 S1 C10 4.0(3)
C7 N6 C39 C40 97.6(8)
C6 N6 C39 C40 -85.8(9)
C39' N6 C39 C40 35(8)
N6 C39 C40 C41 85(2)
C7 N6 C39' C40' -84(4)
C6 N6 C39' C40' 113(3)
C39 N6 C39' C40' 41(5)
N6 C39' C40' C41' 108(4)
